data_7208979
loop_
_publ_author_name
'Liu, Bao-Yu'
'Liu, Feng'
'Lv, Li-Hong'
'Grajeda, Javier'
'Huang, Xiao-Chun'

_publ_section_title
;
 A new strategy for the construction of a single-walled metal--organic
 nanotubular framework: utilizing &#x201C;T&#x201D;-shaped building unit
 with ligand modification
;
_journal_issue 3
_journal_name_full CrystEngComm
_journal_page_first 447
_journal_paper_doi 10.1039/c2ce26350e
_journal_volume 15
_journal_year 2013
_chemical_formula_moiety 'C8 H6 Cu N3'
_chemical_formula_sum 'C8 H6 Cu N3'
_chemical_formula_weight 207.70
_chemical_name_systematic
;
?
;
_space_group_IT_number 14
_symmetry_cell_setting monoclinic
_symmetry_space_group_name_Hall '-P 2yn'
_symmetry_space_group_name_H-M 'P 1 21/n 1'
_atom_sites_solution_hydrogens geom
_atom_sites_solution_primary direct
_atom_sites_solution_secondary difmap
_audit_creation_method SHELXL-97
_cell_angle_alpha 90.00
_cell_angle_beta 92.710(5)
_cell_angle_gamma 90.00
_cell_formula_units_Z 4
_cell_length_a 5.9638(15)
_cell_length_b 12.926(3)
_cell_length_c 9.457(2)
_cell_measurement_reflns_used 432
_cell_measurement_temperature 294(2)
_cell_measurement_theta_max 23.150
_cell_measurement_theta_min 2.665
_cell_volume 728.2(3)
_computing_cell_refinement 'Bruker SMART'
_computing_data_collection 'Bruker SMART'
_computing_data_reduction 'Bruker SMART'
_computing_molecular_graphics 'Bruker SHELXTL'
_computing_publication_material 'Bruker SHELXTL'
_computing_structure_refinement 'SHELXL-97 (Sheldrick, 1997)'
_computing_structure_solution 'SHELXS-97 (Sheldrick, 1990)'
_diffrn_ambient_temperature 294(2)
_diffrn_measured_fraction_theta_full 0.940
_diffrn_measured_fraction_theta_max 0.940
_diffrn_measurement_device_type 'Bruker Smart Apex CCD area detector'
_diffrn_measurement_method 'phi and omega scans'
_diffrn_radiation_monochromator graphite
_diffrn_radiation_source 'fine-focus sealed tube'
_diffrn_radiation_type MoK\a
_diffrn_radiation_wavelength 0.71073
_diffrn_reflns_av_R_equivalents 0.0208
_diffrn_reflns_av_sigmaI/netI 0.0488
_diffrn_reflns_limit_h_max 7
_diffrn_reflns_limit_h_min -6
_diffrn_reflns_limit_k_max 5
_diffrn_reflns_limit_k_min -15
_diffrn_reflns_limit_l_max 11
_diffrn_reflns_limit_l_min -8
_diffrn_reflns_number 1793
_diffrn_reflns_theta_full 25.00
_diffrn_reflns_theta_max 25.00
_diffrn_reflns_theta_min 2.67
_exptl_absorpt_coefficient_mu 2.930
_exptl_absorpt_correction_T_max 0.6676
_exptl_absorpt_correction_T_min 0.4735
_exptl_absorpt_correction_type multi-scan
_exptl_absorpt_process_details 'SADABS (Sheldrick, 1996)'
_exptl_crystal_colour yellow
_exptl_crystal_density_diffrn 1.894
_exptl_crystal_density_method 'not measured'
_exptl_crystal_description sheet
_exptl_crystal_F_000 416
_exptl_crystal_size_max 0.30
_exptl_crystal_size_mid 0.20
_exptl_crystal_size_min 0.15
_refine_diff_density_max 1.285
_refine_diff_density_min -0.802
_refine_diff_density_rms 0.261
_refine_ls_extinction_method none
_refine_ls_goodness_of_fit_ref 1.002
_refine_ls_hydrogen_treatment constr
_refine_ls_matrix_type full
_refine_ls_number_parameters 109
_refine_ls_number_reflns 1200
_refine_ls_number_restraints 0
_refine_ls_restrained_S_all 1.002
_refine_ls_R_factor_all 0.0829
_refine_ls_R_factor_gt 0.0574
_refine_ls_shift/su_max 0.000
_refine_ls_shift/su_mean 0.000
_refine_ls_structure_factor_coef Fsqd
_refine_ls_weighting_details 'calc w=1/[\s^2^(Fo^2^)+(0.1717P)^2^+0.2667P] where P=(Fo^2^+2Fc^2^)/3'
_refine_ls_weighting_scheme calc
_refine_ls_wR_factor_gt 0.1556
_refine_ls_wR_factor_ref 0.2326
_reflns_number_gt 906
_reflns_number_total 1200
_reflns_threshold_expression >2sigma(I)
_cod_data_source_file c2ce26350e.txt
_cod_data_source_block 1229am
_cod_original_sg_symbol_H-M P2(1)/n
_cod_database_code 7208979

loop_
_symmetry_equiv_pos_as_xyz
'x, y, z'
'-x+1/2, y+1/2, -z+1/2'
'-x, -y, -z'
'x-1/2, -y-1/2, z-1/2'

loop_
_atom_site_label
_atom_site_type_symbol
_atom_site_fract_x
_atom_site_fract_y
_atom_site_fract_z
_atom_site_U_iso_or_equiv
_atom_site_adp_type
_atom_site_occupancy
_atom_site_symmetry_multiplicity
_atom_site_calc_flag
_atom_site_refinement_flags
Cu1 Cu 0.13322(13) 0.94209(8) 0.72315(10) 0.0366(5) Uani 1 1 d .
N1 N 0.4481(10) 0.9773(5) 0.7239(7) 0.0312(14) Uani 1 1 d .
C3 C 0.6306(11) 0.9372(5) 0.6645(8) 0.0282(17) Uani 1 1 d .
C8 C 0.8160(11) 0.8348(5) 0.4792(8) 0.0322(17) Uani 1 1 d .
H8A H 0.9473 0.8729 0.4943 0.039 Uiso 1 1 calc R
C1 C 0.5303(15) 1.0509(6) 0.8158(9) 0.040(2) Uani 1 1 d .
H1A H 0.4448 1.0911 0.8745 0.048 Uiso 1 1 calc R
C4 C 0.6274(12) 0.8559(6) 0.5571(8) 0.0297(16) Uani 1 1 d .
N2 N 0.8224(9) 0.9838(5) 0.7127(7) 0.0312(14) Uani 1 1 d .
C2 C 0.7528(14) 1.0559(5) 0.8082(10) 0.039(2) Uani 1 1 d .
H2A H 0.8464 1.1012 0.8595 0.047 Uiso 1 1 calc R
C6 C 0.4435(12) 0.7197(6) 0.4220(8) 0.0384(19) Uani 1 1 d .
H6A H 0.3154 0.6797 0.4052 0.046 Uiso 1 1 calc R
C7 C 0.8040(12) 0.7578(6) 0.3812(8) 0.0377(18) Uani 1 1 d .
H7A H 0.9324 0.7446 0.3321 0.045 Uiso 1 1 calc R
C5 C 0.4358(12) 0.7991(6) 0.5238(8) 0.0353(18) Uani 1 1 d .
H5A H 0.3032 0.8131 0.5681 0.042 Uiso 1 1 calc R
N3 N 0.6210(10) 0.6986(5) 0.3490(7) 0.0374(15) Uani 1 1 d .

loop_
_atom_site_aniso_label
_atom_site_aniso_U_11
_atom_site_aniso_U_22
_atom_site_aniso_U_33
_atom_site_aniso_U_23
_atom_site_aniso_U_13
_atom_site_aniso_U_12
Cu1 0.0171(7) 0.0539(9) 0.0392(8) -0.0056(4) 0.0045(5) -0.0009(3)
N1 0.020(3) 0.042(3) 0.032(3) -0.002(3) 0.004(3) -0.003(3)
C3 0.014(4) 0.041(4) 0.030(4) 0.005(3) 0.006(3) 0.001(3)
C8 0.024(4) 0.029(4) 0.044(4) 0.001(3) 0.005(3) 0.001(3)
C1 0.036(5) 0.045(5) 0.040(5) -0.013(4) 0.005(4) 0.004(3)
C4 0.029(4) 0.032(4) 0.028(4) 0.004(3) 0.002(3) 0.008(3)
N2 0.019(3) 0.037(3) 0.038(4) -0.003(3) 0.004(3) -0.001(3)
C2 0.034(5) 0.034(4) 0.049(5) -0.010(4) 0.000(4) -0.003(3)
C6 0.025(4) 0.046(5) 0.044(5) -0.008(4) 0.004(3) -0.001(3)
C7 0.019(4) 0.053(5) 0.042(5) -0.006(4) 0.008(3) 0.002(3)
C5 0.030(4) 0.040(4) 0.037(4) -0.005(4) 0.006(3) -0.001(3)
N3 0.029(3) 0.047(4) 0.037(4) -0.005(3) 0.002(3) 0.002(3)

loop_
_atom_type_symbol
_atom_type_description
_atom_type_scat_dispersion_real
_atom_type_scat_dispersion_imag
_atom_type_scat_source
C C 0.0033 0.0016 'International Tables Vol C Tables 4.2.6.8 and 6.1.1.4'
H H 0.0000 0.0000 'International Tables Vol C Tables 4.2.6.8 and 6.1.1.4'
N N 0.0061 0.0033 'International Tables Vol C Tables 4.2.6.8 and 6.1.1.4'
Cu Cu 0.3201 1.2651 'International Tables Vol C Tables 4.2.6.8 and 6.1.1.4'

loop_
_geom_angle_atom_site_label_1
_geom_angle_atom_site_label_2
_geom_angle_atom_site_label_3
_geom_angle
_geom_angle_site_symmetry_1
_geom_angle_site_symmetry_3
N2 Cu1 N1 150.0(3) 1_455 .
N2 Cu1 N3 101.8(3) 1_455 4_576
N1 Cu1 N3 104.6(2) . 4_576
C3 N1 C1 105.1(6) . .
C3 N1 Cu1 135.2(5) . .
C1 N1 Cu1 119.1(5) . .
N1 C3 N2 111.9(7) . .
N1 C3 C4 125.5(6) . .
N2 C3 C4 122.5(6) . .
C7 C8 C4 118.9(7) . .
C7 C8 H8A 120.5 . .
C4 C8 H8A 120.5 . .
C2 C1 N1 109.1(7) . .
C2 C1 H1A 125.4 . .
N1 C1 H1A 125.4 . .
C5 C4 C8 116.9(7) . .
C5 C4 C3 121.6(6) . .
C8 C4 C3 121.4(6) . .
C3 N2 C2 104.3(6) . .
C3 N2 Cu1 133.4(5) . 1_655
C2 N2 Cu1 118.4(5) . 1_655
C1 C2 N2 109.5(7) . .
C1 C2 H2A 125.2 . .
N2 C2 H2A 125.2 . .
N3 C6 C5 124.1(7) . .
N3 C6 H6A 118.0 . .
C5 C6 H6A 118.0 . .
N3 C7 C8 125.6(6) . .
N3 C7 H7A 117.2 . .
C8 C7 H7A 117.2 . .
C4 C5 C6 119.3(6) . .
C4 C5 H5A 120.4 . .
C6 C5 H5A 120.4 . .
C6 N3 C7 115.0(7) . .
C6 N3 Cu1 120.5(5) . 4_675
C7 N3 Cu1 123.2(5) . 4_675

loop_
_geom_bond_atom_site_label_1
_geom_bond_atom_site_label_2
_geom_bond_distance
_geom_bond_site_symmetry_2
Cu1 N2 1.929(6) 1_455
Cu1 N1 1.932(6) .
Cu1 N3 2.177(7) 4_576
N1 C3 1.351(9) .
N1 C1 1.364(10) .
C3 N2 1.353(9) .
C3 C4 1.461(10) .
C8 C7 1.359(10) .
C8 C4 1.400(9) .
C8 H8A 0.9300 .
C1 C2 1.334(12) .
C1 H1A 0.9300 .
C4 C5 1.382(10) .
N2 C2 1.375(10) .
N2 Cu1 1.929(6) 1_655
C2 H2A 0.9300 .
C6 N3 1.319(9) .
C6 C5 1.410(11) .
C6 H6A 0.9300 .
C7 N3 1.356(9) .
C7 H7A 0.9300 .
C5 H5A 0.9300 .
N3 Cu1 2.177(7) 4_675
